data_1007205
loop_
_publ_author_name
'Averbuch-Pouchot, M T'
'Durif, A'

_publ_section_title
;
Crystal structure of diammonium-dihydrogeno-diphosphate:
(NH~4~)~2~H~2~P~2~O~7~
;
_journal_coden_ASTM EJSCE5
_journal_name_full
;
European Journal of Solid State Inorganic Chemistry
;
_journal_page_first 191
_journal_page_last 198
_journal_volume 29
_journal_year 1992
_chemical_formula_structural '(N H4)2 (H2 P2 O7)'
_chemical_formula_sum 'H10 N2 O7 P2'
_chemical_name_systematic 'Diammonium dihydrogendiphosphate'
_space_group_IT_number 14
_symmetry_cell_setting monoclinic
_symmetry_Int_Tables_number 14
_symmetry_space_group_name_Hall '-P 2yab'
_symmetry_space_group_name_H-M 'P 1 21/a 1'
_cell_angle_alpha 90
_cell_angle_beta 108.40(1)
_cell_angle_gamma 90
_cell_formula_units_Z 4
_cell_length_a 9.058(7)
_cell_length_b 11.199(8)
_cell_length_c 7.764(6)
_cell_volume 747.3
_refine_ls_R_factor_all 0.036
_cod_database_code 1007205

loop_
_symmetry_equiv_pos_as_xyz
x,y,z
1/2-x,1/2+y,-z
-x,-y,-z
1/2+x,1/2-y,z

loop_
_atom_site_aniso_label
_atom_site_aniso_U_11
_atom_site_aniso_U_12
_atom_site_aniso_U_13
_atom_site_aniso_U_22
_atom_site_aniso_U_23
_atom_site_aniso_U_33
P1 0.0166(2) -0.0019(3) 0.0082(2) 0.0160(3) -0.0026(3) 0.0181(3)
P2 0.0136(2) 0.0002(2) 0.0056(2) 0.0130(3) -0.0003(3) 0.0178(3)
O1 0.0204(8) 0.0048(8) 0.0086(6) 0.026(1) -0.0010(8) 0.0198(8)
O2 0.0163(8) -0.0047(8) 0.0116(7) 0.024(1) -0.0078(9) 0.035(1)
O3 0.0212(8) -0.0074(9) 0.0139(6) 0.037(1) -0.0140(9) 0.0261(9)
O4 0.033(1) 0.0004(9) 0.0125(8) 0.018(1) 0.0031(9) 0.028(1)
O5 0.0151(8) -0.0043(8) 0.0103(7) 0.023(1) -0.0027(9) 0.030(1)
O6 0.0172(9) 0.0012(8) 0.0024(8) 0.0198(9) 0.0070(9) 0.030(1)
O7 0.0267(9) -0.0004(8) 0.0084(8) 0.0138(9) -0.0021(7) 0.022(1)
N1 0.025(1) -0.001(1) 0.0110(9) 0.019(1) .000(1) 0.031(1)
N2 0.032(1) 0.002(1) 0.008(1) 0.019(1) .000(1) 0.022(1)

loop_
_atom_site_label
_atom_site_type_symbol
_atom_site_symmetry_multiplicity
_atom_site_Wyckoff_symbol
_atom_site_fract_x
_atom_site_fract_y
_atom_site_fract_z
_atom_site_occupancy
_atom_site_attached_hydrogens
_atom_site_calc_flag
P1 P5+ 4 e 0.70704(8) 0.02085(7) 0.7665(1) 1. 0 d
P2 P5+ 4 e 0.79628(8) 0.00622(7) 0.1696(1) 1. 0 d
O1 O2- 4 e 0.8140(2) 0.0141(2) 0.9714(3) 1. 0 d
O2 O2- 4 e 0.5568(2) -0.0559(2) 0.7287(3) 1. 0 d
O3 O2- 4 e 0.7983(2) -0.0287(2) 0.6509(3) 1. 0 d
O4 O2- 4 e 0.6758(3) 0.1517(2) 0.7582(3) 1. 0 d
O5 O2- 4 e 0.6488(2) -0.0535(2) 0.1727(3) 1. 0 d
O6 O2- 4 e 0.9387(2) -0.0660(2) 0.2898(3) 1. 0 d
O7 O2- 4 e 0.8089(3) 0.1373(2) 0.2107(3) 1. 0 d
N1 N3- 4 e -0.0112(3) 0.7502(3) 0.9678(4) 1. 0 d
N2 N3- 4 e 0.1499(3) 0.7318(2) 0.4588(4) 1. 0 d
H1 H1+ 4 e 0.049(6) 0.690(5) 0.039(7) 1. 0 d
H2 H1+ 4 e 0.537(6) 0.718(5) 0.899(7) 1. 0 d
H3 H1+ 4 e 0.533(6) 0.302(5) 0.958(7) 1. 0 d
H4 H1+ 4 e 0.398(6) 0.780(5) 0.907(7) 1. 0 d
H5 H1+ 4 e 0.300(6) 0.167(5) 0.500(7) 1. 0 d
H6 H1+ 4 e 0.446(6) 0.214(5) 0.609(7) 1. 0 d
H7 H1+ 4 e 0.148(6) 0.788(5) 0.548(7) 1. 0 d
H8 H1+ 4 e 0.200(6) 0.754(5) 0.403(7) 1. 0 d
H9 H1+ 4 e 0.009(6) 0.520(5) 0.748(7) 1. 0 d
H10 H1+ 4 e 0.027(6) 0.967(5) 0.323(7) 1. 0 d

loop_
_atom_type_symbol
_atom_type_oxidation_number
P5+ 5.000
O2- -2.000
N3- -3.000
H1+ 1.000
